data_7251479
loop_
_publ_author_name
'Alfuth, Jan'
'Chojnacki, Jaros\/law'
'Po\/lo\'nski, Tadeusz'
'Olszewska, Teresa'

_publ_section_title
;
 Structural diversity of supramolecular networks composed of
 2,1,3-chalcogenadiazole silver(i) complexes: the role of chalcogen
 bonding in molecular self--assembly
;
_journal_issue 7
_journal_name_full CrystEngComm
_journal_page_first 1206
_journal_page_last 1214
_journal_paper_doi 10.1039/D5CE00963D
_journal_volume 28
_journal_year 2026
_chemical_formula_moiety 'C6 H4 Ag2 N4 O6 Se'
_chemical_formula_sum 'C6 H4 Ag2 N4 O6 Se'
_chemical_formula_weight 522.83
_space_group_crystal_system monoclinic
_space_group_IT_number 15
_space_group_name_Hall '-I 2ya'
_space_group_name_H-M_alt 'I 1 2/a 1'
_atom_sites_solution_hydrogens geom
_atom_sites_solution_primary dual
_atom_sites_solution_secondary difmap
_audit_creation_date 2025-01-30
_audit_creation_method
;
Olex2 1.2
(compiled 2018.05.29 svn.r3508 for OlexSys, GUI svn.r5506)
;
_audit_update_record
;
2025-09-04 deposited with the CCDC.	2026-01-05 downloaded from the CCDC.
;
_cell_angle_alpha 90
_cell_angle_beta 102.367(6)
_cell_angle_gamma 90
_cell_formula_units_Z 4
_cell_length_a 7.1843(5)
_cell_length_b 9.6347(4)
_cell_length_c 15.7023(11)
_cell_measurement_reflns_used 19552
_cell_measurement_temperature 120
_cell_measurement_theta_max 29.74
_cell_measurement_theta_min 2.50
_cell_volume 1061.67(12)
_computing_cell_refinement 'X-Area Recipe 1.34.0.0 (STOE, 2019)'
_computing_data_collection 'X-Area WinXpose 2.0.22.0 (STOE, 2016)'
_computing_data_reduction 'X-Area Integrate 1.77.0.0 (STOE, 2019) X-Area X-Red32 1.65.0.0 (STOE, 2018)'
_computing_molecular_graphics 'Olex2 (Dolomanov et al., 2009)'
_computing_publication_material 'Olex2 (Dolomanov et al., 2009)'
_computing_structure_refinement 'ShelXL (Sheldrick, 2015)'
_computing_structure_solution 'ShelXT (Sheldrick, 2015)'
_diffrn_ambient_temperature 120.0
_diffrn_detector_area_resol_mean 6.67
_diffrn_measured_fraction_theta_full 0.999
_diffrn_measured_fraction_theta_max 0.993
_diffrn_measurement_device_type 'STOE IPDS 2T'
_diffrn_measurement_method 'rotation method, \w scans'
_diffrn_radiation_type MoK\a
_diffrn_radiation_wavelength 0.71073
_diffrn_reflns_av_R_equivalents 0.0263
_diffrn_reflns_av_unetI/netI 0.0133
_diffrn_reflns_Laue_measured_fraction_full 0.999
_diffrn_reflns_Laue_measured_fraction_max 0.993
_diffrn_reflns_limit_h_max 9
_diffrn_reflns_limit_h_min -9
_diffrn_reflns_limit_k_max 12
_diffrn_reflns_limit_k_min -13
_diffrn_reflns_limit_l_max 21
_diffrn_reflns_limit_l_min -21
_diffrn_reflns_number 6536
_diffrn_reflns_point_group_measured_fraction_full 0.999
_diffrn_reflns_point_group_measured_fraction_max 0.993
_diffrn_reflns_theta_full 25.242
_diffrn_reflns_theta_max 29.184
_diffrn_reflns_theta_min 2.496
_diffrn_source 'GeniX Mo, 0.05 x 0.05 mm2 microfocus'
_exptl_absorpt_coefficient_mu 7.149
_exptl_absorpt_correction_T_max 0.8663
_exptl_absorpt_correction_T_min 0.4683
_exptl_absorpt_correction_type integration
_exptl_absorpt_process_details
'STOE X-Red32, absorption correction by Gaussian integration, analogous to P. Coppens, "The Evaluation of Absorption and Extinction in Single-Crystal Structure Analysis", published in F. R. Ahmed (Editor), "Crystallographic Computing", Munksgaard, Copenhagen (1970), 255 - 270'
_exptl_crystal_colour colourless
_exptl_crystal_colour_primary colourless
_exptl_crystal_density_diffrn 3.271
_exptl_crystal_density_method 'not measured'
_exptl_crystal_description prism
_exptl_crystal_F_000 976
_exptl_crystal_size_max 0.11
_exptl_crystal_size_mid 0.065
_exptl_crystal_size_min 0.025
_refine_diff_density_max 0.801
_refine_diff_density_min -0.660
_refine_diff_density_rms 0.146
_refine_ls_extinction_method none
_refine_ls_goodness_of_fit_ref 1.081
_refine_ls_hydrogen_treatment constr
_refine_ls_matrix_type full
_refine_ls_number_parameters 87
_refine_ls_number_reflns 1436
_refine_ls_number_restraints 0
_refine_ls_restrained_S_all 1.081
_refine_ls_R_factor_all 0.0270
_refine_ls_R_factor_gt 0.0245
_refine_ls_shift/su_max 0.001
_refine_ls_shift/su_mean 0.000
_refine_ls_structure_factor_coef Fsqd
_refine_ls_weighting_details 'w=1/[\s^2^(Fo^2^)+(0.0425P)^2^+3.3774P] where P=(Fo^2^+2Fc^2^)/3'
_refine_ls_weighting_scheme calc
_refine_ls_wR_factor_gt 0.0657
_refine_ls_wR_factor_ref 0.0685
_reflns_Friedel_coverage 0.000
_reflns_number_gt 1352
_reflns_number_total 1436
_reflns_threshold_expression 'I > 2\s(I)'
_cod_data_source_file d5ce00963d2.cif
_cod_data_source_block 1b
_cod_depositor_comments 'Adding full bibliography for 7251474--7251487.cif.'
_cod_database_code 7251479
_shelx_shelxl_version_number 2018/3
_shelx_space_group_comment
;
The symmetry employed for this shelxl refinement is uniquely defined
by the following loop, which should always be used as a source of
symmetry information in preference to the above space-group names.
They are only intended as comments.
;
_shelx_estimated_absorpt_t_max 0.842
_shelx_estimated_absorpt_t_min 0.507
_olex2_refinement_description
;
1. Fixed Uiso
 At 1.2 times of:
  All C(H) groups
2.a Aromatic/amide H refined with riding coordinates:
 C2(H2), C3(H3)
;
_olex2_submission_special_instructions 'No special instructions were received'

loop_
_space_group_symop_operation_xyz
'x, y, z'
'-x+1/2, y, -z'
'x+1/2, y+1/2, z+1/2'
'-x+1, y+1/2, -z+1/2'
'-x, -y, -z'
'x-1/2, -y, z'
'-x+1/2, -y+1/2, -z+1/2'
'x, -y+1/2, z+1/2'

loop_
_atom_site_label
_atom_site_type_symbol
_atom_site_fract_x
_atom_site_fract_y
_atom_site_fract_z
_atom_site_U_iso_or_equiv
_atom_site_adp_type
_atom_site_occupancy
_atom_site_site_symmetry_order
_atom_site_calc_flag
_atom_site_refinement_flags_posn
_atom_site_refinement_flags_adp
_atom_site_refinement_flags_occupancy
_atom_site_disorder_assembly
_atom_site_disorder_group
Ag1 Ag 0.43264(3) 0.29731(2) 0.31527(2) 0.02403(10) Uani 1 1 d . . . . .
Se1 Se 0.250000 0.21406(4) 0.500000 0.01638(11) Uani 1 2 d S T P . .
O1 O 0.5332(3) 0.3529(2) 0.19187(14) 0.0227(4) Uani 1 1 d . . . . .
O2 O 0.5177(3) 0.5636(2) 0.23890(14) 0.0263(4) Uani 1 1 d . . . . .
O3 O 0.5969(4) 0.5263(2) 0.11475(14) 0.0275(5) Uani 1 1 d . . . . .
N1 N 0.2947(3) 0.3419(2) 0.42457(15) 0.0171(4) Uani 1 1 d . . . . .
N2 N 0.5499(3) 0.4813(3) 0.18145(15) 0.0195(5) Uani 1 1 d . . . . .
C1 C 0.2751(4) 0.4673(3) 0.45797(17) 0.0168(5) Uani 1 1 d . . . . .
C2 C 0.2998(4) 0.5958(3) 0.41623(18) 0.0185(5) Uani 1 1 d . . . . .
H2 H 0.332612 0.597205 0.360763 0.022 Uiso 1 1 calc R . . . .
C3 C 0.2750(4) 0.7164(3) 0.45788(19) 0.0184(5) Uani 1 1 d . . . . .
H3 H 0.291131 0.802442 0.430813 0.022 Uiso 1 1 calc R . . . .

loop_
_atom_site_aniso_label
_atom_site_aniso_U_11
_atom_site_aniso_U_22
_atom_site_aniso_U_33
_atom_site_aniso_U_23
_atom_site_aniso_U_13
_atom_site_aniso_U_12
Ag1 0.03536(15) 0.01803(14) 0.02329(14) 0.00009(7) 0.01649(10) 0.00076(7)
Se1 0.01888(19) 0.01387(18) 0.01751(19) 0.000 0.00640(14) 0.000
O1 0.0337(11) 0.0130(9) 0.0242(10) -0.0004(7) 0.0125(8) -0.0026(8)
O2 0.0393(12) 0.0169(9) 0.0259(10) -0.0037(8) 0.0145(9) 0.0001(8)
O3 0.0431(12) 0.0174(9) 0.0266(11) 0.0033(8) 0.0179(9) -0.0026(9)
N1 0.0186(10) 0.0169(10) 0.0170(10) 0.0011(8) 0.0061(8) 0.0005(8)
N2 0.0222(11) 0.0182(11) 0.0194(11) 0.0006(8) 0.0074(8) -0.0021(8)
C1 0.0155(11) 0.0157(11) 0.0190(12) -0.0017(9) 0.0035(9) 0.0006(9)
C2 0.0167(11) 0.0199(12) 0.0191(11) 0.0003(9) 0.0042(9) -0.0016(9)
C3 0.0157(11) 0.0164(12) 0.0230(13) 0.0025(9) 0.0041(10) -0.0003(8)

loop_
_atom_type_symbol
_atom_type_description
_atom_type_scat_dispersion_real
_atom_type_scat_dispersion_imag
_atom_type_scat_source
C C 0.0033 0.0016 'International Tables Vol C Tables 4.2.6.8 and 6.1.1.4'
H H 0.0000 0.0000 'International Tables Vol C Tables 4.2.6.8 and 6.1.1.4'
Ag Ag -0.8971 1.1015 'International Tables Vol C Tables 4.2.6.8 and 6.1.1.4'
N N 0.0061 0.0033 'International Tables Vol C Tables 4.2.6.8 and 6.1.1.4'
O O 0.0106 0.0060 'International Tables Vol C Tables 4.2.6.8 and 6.1.1.4'
Se Se -0.0929 2.2259 'International Tables Vol C Tables 4.2.6.8 and 6.1.1.4'

loop_
_geom_angle_atom_site_label_1
_geom_angle_atom_site_label_2
_geom_angle_atom_site_label_3
_geom_angle
_geom_angle_site_symmetry_1
_geom_angle_site_symmetry_3
_geom_angle_publ_flag
O1 Ag1 Ag1 83.35(6) . 7 ?
O1 Ag1 O2 79.90(7) . 4_545 ?
O2 Ag1 Ag1 70.57(6) 4_545 7 ?
N1 Ag1 Ag1 96.56(6) . 7 ?
N1 Ag1 O1 153.86(8) . . ?
N1 Ag1 O2 124.86(8) . 4_545 ?
N1 Se1 N1 92.72(15) . 2_556 ?
N2 O1 Ag1 113.56(17) . . ?
N2 O2 Ag1 105.44(17) . 4 ?
Se1 N1 Ag1 123.91(12) . . ?
C1 N1 Ag1 125.85(18) . . ?
C1 N1 Se1 108.32(17) . . ?
O1 N2 O2 119.3(2) . . ?
O3 N2 O1 120.2(2) . . ?
O3 N2 O2 120.5(3) . . ?
N1 C1 C1 115.31(14) . 2_556 ?
N1 C1 C2 124.7(2) . . ?
C2 C1 C1 119.98(15) . 2_556 ?
C1 C2 H2 120.8 . . ?
C3 C2 C1 118.5(2) . . ?
C3 C2 H2 120.8 . . ?
C2 C3 C3 121.56(16) . 2_556 ?
C2 C3 H3 119.2 . . ?
C3 C3 H3 119.2 2_556 . ?

loop_
_geom_bond_atom_site_label_1
_geom_bond_atom_site_label_2
_geom_bond_distance
_geom_bond_site_symmetry_2
_geom_bond_publ_flag
Ag1 Ag1 3.1010(5) 7 ?
Ag1 O1 2.272(2) . ?
Ag1 O2 2.460(2) 4_545 ?
Ag1 N1 2.200(2) . ?
Se1 N1 1.785(2) 2_556 ?
Se1 N1 1.785(2) . ?
O1 N2 1.257(3) . ?
O2 N2 1.259(3) . ?
O3 N2 1.245(3) . ?
N1 C1 1.336(3) . ?
C1 C1 1.441(5) 2_556 ?
C1 C2 1.430(4) . ?
C2 H2 0.9500 . ?
C2 C3 1.363(4) . ?
C3 C3 1.443(6) 2_556 ?
C3 H3 0.9500 . ?
